data_7051443
loop_
_publ_author_name
'Kolehmainen, Erkki'
'Koivisto, Jari'
'Nissinen Maij'
'Laihia, Katri'
'Rissanen, Kari'

_journal_name_full 'New Journal of Chemistry'
_journal_paper_doi 10.1039/a902627d
_journal_year 1999
_chemical_formula_moiety 'C24 H16 Cl8 O4, C H Cl3'
_chemical_formula_sum 'C25 H17 Cl11 O4'
_chemical_formula_weight 771.34
_space_group_IT_number 2
_symmetry_cell_setting triclinic
_symmetry_space_group_name_Hall '-P 1'
_symmetry_space_group_name_H-M 'P -1'
_cell_angle_alpha 105.40(1)
_cell_angle_beta 92.78(1)
_cell_angle_gamma 113.24(1)
_cell_formula_units_Z 4
_cell_length_a 13.281(1)
_cell_length_b 13.328(1)
_cell_length_c 19.818(1)
_cell_measurement_temperature 173.0(1)
_cell_volume 3060.7(4)
_diffrn_ambient_temperature 173.0(1)
_exptl_crystal_density_diffrn 1.674
_cod_database_code 7051443

loop_
_symmetry_equiv_pos_as_xyz
'x, y, z'
'-x, -y, -z'

loop_
_atom_site_label
_atom_site_type_symbol
_atom_site_fract_x
_atom_site_fract_y
_atom_site_fract_z
_atom_site_U_iso_or_equiv
_atom_site_adp_type
_atom_site_occupancy
_atom_site_calc_flag
_atom_site_refinement_flags
_atom_site_disorder_assembly
_atom_site_disorder_group
C5 C 0.2176(6) 0.9322(5) 0.1361(4) 0.0289(15) Uani 1 d . . .
C5B C -0.3472(6) 0.2519(6) 0.2515(4) 0.0343(16) Uani 1 d . . .
C5C C -0.3492(6) 0.8565(6) 0.3242(4) 0.0330(16) Uani 1 d . . .
C5D C -0.6958(5) 0.5742(6) 0.1912(4) 0.0283(15) Uani 1 d . . .
C4 C 0.1025(6) 0.9240(6) 0.1532(4) 0.0299(15) Uani 1 d . . .
C4B C -0.2337(5) 0.2607(6) 0.2327(4) 0.0294(15) Uani 1 d . . .
C4C C -0.2757(5) 0.7920(5) 0.3187(3) 0.0260(14) Uani 1 d . . .
C4D C -0.6764(5) 0.5681(5) 0.1150(4) 0.0291(15) Uani 1 d . . .
C3A C 0.0463(6) 0.8095(6) 0.1653(4) 0.0284(15) Uani 1 d . . .
C3AB C -0.1780(6) 0.3726(6) 0.2176(4) 0.0309(16) Uani 1 d . . .
C3AC C -0.1826(5) 0.8618(6) 0.3809(3) 0.0283(15) Uani 1 d . . .
C3AD C -0.7868(5) 0.5418(5) 0.0753(4) 0.0280(15) Uani 1 d . . .
C3 C -0.0387(6) 0.7042(6) 0.1400(4) 0.0301(16) Uani 1 d . . .
H3 H -0.0944 0.6762 0.0992 0.036 Uiso 1 calc R . .
C3B C -0.0884(6) 0.4739(5) 0.2384(3) 0.0272(15) Uani 1 d . . .
H3B H -0.0305 0.5012 0.2777 0.033 Uiso 1 calc R . .
C3C C -0.0725(6) 0.9256(6) 0.4010(4) 0.0310(16) Uani 1 d . . .
H3C H -0.0190 0.9420 0.3707 0.037 Uiso 1 calc R . .
C3D C -0.8434(5) 0.5861(5) 0.0427(3) 0.0279(15) Uani 1 d . . .
H3D H -0.8147 0.6600 0.0364 0.033 Uiso 1 calc R . .
C2 C -0.0272(5) 0.6410(5) 0.1894(3) 0.0257(14) Uani 1 d . . .
C2B C -0.0983(5) 0.5357(5) 0.1867(4) 0.0281(15) Uani 1 d . . .
C2C C -0.0508(5) 0.9654(6) 0.4795(4) 0.0296(15) Uani 1 d . . .
C2D C -0.9574(5) 0.4975(5) 0.0192(4) 0.0272(15) Uani 1 d . . .
C1 C 0.0739(5) 0.7192(5) 0.2439(4) 0.0304(16) Uani 1 d . . .
H1 H 0.1030 0.7020 0.2819 0.036 Uiso 1 calc R . .
C1B C -0.2020(5) 0.4593(5) 0.1354(4) 0.0261(15) Uani 1 d . . .
H1B H -0.2308 0.4746 0.0963 0.031 Uiso 1 calc R . .
C1C C -0.1572(5) 0.9164(6) 0.5028(4) 0.0307(15) Uani 1 d . . .
H1C H -0.1688 0.9265 0.5506 0.037 Uiso 1 calc R . .
C1D C -0.9657(6) 0.3969(6) 0.0419(4) 0.0304(16) Uani 1 d . . .
H1D H -1.0302 0.3275 0.0349 0.036 Uiso 1 calc R . .
C7A C 0.1158(5) 0.8185(5) 0.2291(3) 0.0260(14) Uani 1 d . . .
C7AB C -0.2479(5) 0.3634(5) 0.1546(3) 0.0252(14) Uani 1 d . . .
C7AC C -0.2344(5) 0.8554(5) 0.4454(4) 0.0281(15) Uani 1 d . . .
C7AD C -0.8635(5) 0.4247(5) 0.0743(3) 0.0253(14) Uani 1 d . . .
C7 C 0.2077(5) 0.9385(5) 0.2529(4) 0.0277(15) Uani 1 d . . .
C7B C -0.3429(5) 0.2456(5) 0.1343(3) 0.0258(14) Uani 1 d . . .
C7C C -0.3570(6) 0.7830(6) 0.4174(4) 0.0320(16) Uani 1 d . . .
C7D C -0.7920(5) 0.3882(5) 0.1148(4) 0.0287(15) Uani 1 d . . .
C6 C 0.2787(6) 0.9432(5) 0.1953(4) 0.0302(16) Uani 1 d . . .
C6B C -0.4097(5) 0.2436(5) 0.1947(4) 0.0299(15) Uani 1 d . . .
C6C C -0.3966(6) 0.8512(6) 0.3806(4) 0.0336(16) Uani 1 d . . .
C6D C -0.7633(5) 0.4701(6) 0.1907(4) 0.0295(15) Uani 1 d . . .
C8 C 0.1422(6) 1.0067(5) 0.2324(4) 0.0296(15) Uani 1 d . . .
C8B C -0.2765(5) 0.1759(5) 0.1534(3) 0.0241(14) Uani 1 d . . .
C8C C -0.3496(6) 0.6929(6) 0.3496(4) 0.0319(16) Uani 1 d . . .
C8D C -0.6777(5) 0.4445(6) 0.0888(4) 0.0305(16) Uani 1 d . . .
C10 C 0.2606(6) 1.2026(6) 0.2986(4) 0.0427(19) Uani 1 d . . .
H10A H 0.2155 1.1867 0.3354 0.064 Uiso 1 calc R . .
H10B H 0.2729 1.2783 0.2950 0.064 Uiso 1 calc R . .
H10C H 0.3324 1.2015 0.3111 0.064 Uiso 1 calc R . .
C10B C -0.1186(6) 0.1392(7) 0.1216(4) 0.045(2) Uani 1 d . . .
H10D H -0.0574 0.1979 0.1594 0.067 Uiso 1 calc R . .
H10E H -0.0893 0.1198 0.0779 0.067 Uiso 1 calc R . .
H10F H -0.1544 0.0703 0.1361 0.067 Uiso 1 calc R . .
C9C C -0.5266(7) 0.5286(7) 0.3190(5) 0.048(2) Uani 1 d . . .
H9C1 H -0.4894 0.5039 0.3509 0.073 Uiso 1 calc R . .
H9C2 H -0.5682 0.4637 0.2762 0.073 Uiso 1 calc R . .
H9C3 H -0.5779 0.5557 0.3432 0.073 Uiso 1 calc R . .
C10D C -0.4862(6) 0.4766(6) 0.1134(5) 0.0418(19) Uani 1 d . . .
H10G H -0.4858 0.4866 0.0661 0.063 Uiso 1 calc R . .
H10H H -0.4487 0.4276 0.1171 0.063 Uiso 1 calc R . .
H10I H -0.4472 0.5518 0.1497 0.063 Uiso 1 calc R . .
C9 C -0.0149(6) 1.0466(7) 0.2597(4) 0.0434(19) Uani 1 d . . .
H9A H 0.0246 1.1136 0.2442 0.065 Uiso 1 calc R . .
H9B H -0.0439 1.0700 0.3028 0.065 Uiso 1 calc R . .
H9C H -0.0767 0.9888 0.2221 0.065 Uiso 1 calc R . .
C9B C -0.3914(7) -0.0222(6) 0.0926(4) 0.046(2) Uani 1 d . . .
H9B1 H -0.4598 -0.0182 0.0756 0.069 Uiso 1 calc R . .
H9B2 H -0.4098 -0.0967 0.1002 0.069 Uiso 1 calc R . .
H9B3 H -0.3423 -0.0133 0.0572 0.069 Uiso 1 calc R . .
C10C C -0.2642(7) 0.5626(6) 0.3204(4) 0.046(2) Uani 1 d . . .
H10J H -0.3233 0.5222 0.2785 0.068 Uiso 1 calc R . .
H10K H -0.2522 0.5064 0.3392 0.068 Uiso 1 calc R . .
H10L H -0.1953 0.6095 0.3069 0.068 Uiso 1 calc R . .
C9D C -0.6949(7) 0.3027(6) -0.0209(4) 0.045(2) Uani 1 d . . .
H9D1 H -0.6552 0.2776 0.0092 0.068 Uiso 1 calc R . .
H9D2 H -0.6648 0.3022 -0.0651 0.068 Uiso 1 calc R . .
H9D3 H -0.7742 0.2504 -0.0320 0.068 Uiso 1 calc R . .
C100 C 0.1372(11) 0.7330(12) 0.4706(6) 0.098(4) Uani 1 d . . .
H100 H 0.0970 0.6641 0.4861 0.117 Uiso 1 calc R . .
C101 C -0.1866(8) 0.5890(8) 0.5092(5) 0.063(3) Uani 1 d . . .
H101 H -0.1901 0.6398 0.4809 0.076 Uiso 1 calc R . .
Cl5 Cl 0.24872(17) 0.91548(16) 0.05318(10) 0.0442(5) Uani 1 d . . .
Cl5B Cl -0.38105(18) 0.25706(17) 0.33389(10) 0.0486(5) Uani 1 d . . .
Cl5C Cl -0.34857(16) 0.93718(16) 0.26995(11) 0.0461(5) Uani 1 d . . .
Cl5D Cl -0.65230(15) 0.69846(15) 0.25913(10) 0.0397(4) Uani 1 d . . .
Cl4 Cl 0.02733(15) 0.95521(15) 0.09210(10) 0.0391(4) Uani 1 d . . .
Cl4B Cl -0.15492(15) 0.23082(15) 0.29180(10) 0.0386(4) Uani 1 d . . .
Cl4C Cl -0.23897(15) 0.75145(15) 0.23505(9) 0.0380(4) Uani 1 d . . .
Cl7 Cl 0.27929(15) 0.98607(15) 0.34028(9) 0.0366(4) Uani 1 d . . .
Cl4D Cl -0.56128(15) 0.68386(15) 0.10447(10) 0.0386(4) Uani 1 d . . .
Cl7B Cl -0.41864(15) 0.19554(15) 0.04830(10) 0.0386(4) Uani 1 d . . .
Cl7C Cl -0.43651(16) 0.72839(17) 0.47868(11) 0.0469(5) Uani 1 d . . .
Cl7D Cl -0.83834(15) 0.24184(14) 0.10769(10) 0.0383(4) Uani 1 d . . .
Cl6 Cl 0.40869(15) 0.94946(16) 0.20478(11) 0.0418(5) Uani 1 d . . .
Cl6B Cl -0.54072(15) 0.23735(16) 0.18641(11) 0.0427(5) Uani 1 d . . .
Cl6C Cl -0.47647(17) 0.91830(18) 0.41451(13) 0.0552(6) Uani 1 d . . .
Cl6D Cl -0.82681(16) 0.42988(17) 0.25792(10) 0.0434(5) Uani 1 d . . .
Cl50 Cl 0.0365(3) 0.7517(3) 0.42684(14) 0.0805(8) Uani 1 d . . .
Cl51 Cl 0.2047(4) 0.8439(3) 0.5478(2) 0.1449(18) Uani 1 d . . .
Cl52 Cl 0.2206(4) 0.6963(5) 0.4157(2) 0.174(2) Uani 1 d . . .
Cl53 Cl -0.1424(3) 0.4877(2) 0.45828(15) 0.0861(9) Uani 1 d . . .
Cl54 Cl -0.3165(2) 0.5222(3) 0.5288(2) 0.1101(12) Uani 1 d . . .
Cl55 Cl -0.0888(2) 0.6739(3) 0.58694(15) 0.1019(11) Uani 1 d . . .
O2 O 0.2027(4) 1.1155(4) 0.2309(3) 0.0339(11) Uani 1 d . . .
O2B O -0.1991(4) 0.1829(4) 0.1090(2) 0.0305(11) Uani 1 d . . .
O1C O -0.4447(4) 0.6202(4) 0.2993(2) 0.0336(11) Uani 1 d . . .
O2D O -0.5991(4) 0.4238(4) 0.1239(2) 0.0315(11) Uani 1 d . . .
O1 O 0.0613(4) 0.9983(4) 0.2747(3) 0.0326(11) Uani 1 d . . .
O1B O -0.3366(4) 0.0672(3) 0.1576(2) 0.0298(11) Uani 1 d . . .
O2C O -0.2961(4) 0.6351(4) 0.3738(2) 0.0337(11) Uani 1 d . . .
O1D O -0.6811(4) 0.4172(4) 0.0160(3) 0.0350(11) Uani 1 d . . .

loop_
_atom_site_aniso_label
_atom_site_aniso_U_11
_atom_site_aniso_U_22
_atom_site_aniso_U_33
_atom_site_aniso_U_23
_atom_site_aniso_U_13
_atom_site_aniso_U_12
C5 0.033(4) 0.024(3) 0.030(4) 0.013(3) 0.013(3) 0.008(3)
C5B 0.043(4) 0.030(4) 0.028(4) 0.015(3) 0.013(3) 0.009(3)
C5C 0.028(4) 0.029(4) 0.035(4) 0.009(3) -0.003(3) 0.005(3)
C5D 0.024(4) 0.034(4) 0.025(4) 0.011(3) -0.002(3) 0.011(3)
C4 0.033(4) 0.031(4) 0.025(4) 0.014(3) 0.005(3) 0.010(3)
C4B 0.029(4) 0.032(4) 0.027(4) 0.014(3) 0.002(3) 0.011(3)
C4C 0.028(4) 0.025(3) 0.020(4) 0.007(3) 0.000(3) 0.007(3)
C4D 0.025(4) 0.028(3) 0.036(4) 0.016(3) 0.002(3) 0.010(3)
C3A 0.032(4) 0.033(4) 0.022(4) 0.011(3) 0.008(3) 0.014(3)
C3AB 0.038(4) 0.029(4) 0.026(4) 0.008(3) 0.008(3) 0.015(3)
C3AC 0.025(4) 0.036(4) 0.022(4) 0.009(3) 0.000(3) 0.011(3)
C3AD 0.026(4) 0.026(3) 0.027(4) 0.008(3) 0.006(3) 0.006(3)
C3 0.032(4) 0.040(4) 0.024(4) 0.015(3) 0.012(3) 0.017(3)
C3B 0.032(4) 0.032(4) 0.019(4) 0.007(3) 0.004(3) 0.015(3)
C3C 0.036(4) 0.036(4) 0.022(4) 0.013(3) 0.003(3) 0.014(3)
C3D 0.034(4) 0.027(3) 0.025(4) 0.011(3) 0.001(3) 0.014(3)
C2 0.026(4) 0.027(3) 0.027(4) 0.011(3) 0.010(3) 0.012(3)
C2B 0.031(4) 0.027(3) 0.032(4) 0.015(3) 0.013(3) 0.012(3)
C2C 0.031(4) 0.036(4) 0.023(4) 0.009(3) 0.009(3) 0.015(3)
C2D 0.032(4) 0.030(4) 0.025(4) 0.011(3) 0.010(3) 0.016(3)
C1 0.031(4) 0.026(3) 0.041(4) 0.022(3) 0.009(3) 0.012(3)
C1B 0.027(4) 0.026(3) 0.029(4) 0.013(3) 0.008(3) 0.012(3)
C1C 0.029(4) 0.040(4) 0.020(4) 0.007(3) 0.010(3) 0.011(3)
C1D 0.033(4) 0.030(4) 0.033(4) 0.016(3) 0.002(3) 0.015(3)
C7A 0.029(4) 0.029(3) 0.022(4) 0.011(3) 0.004(3) 0.013(3)
C7AB 0.027(4) 0.026(3) 0.024(4) 0.011(3) 0.008(3) 0.011(3)
C7AC 0.024(4) 0.031(4) 0.031(4) 0.012(3) 0.011(3) 0.012(3)
C7AD 0.031(4) 0.024(3) 0.023(4) 0.014(3) 0.003(3) 0.010(3)
C7 0.030(4) 0.032(4) 0.031(4) 0.023(3) 0.014(3) 0.014(3)
C7B 0.026(4) 0.028(3) 0.024(4) 0.012(3) 0.005(3) 0.010(3)
C7C 0.027(4) 0.045(4) 0.026(4) 0.016(3) 0.010(3) 0.014(3)
C7D 0.029(4) 0.032(4) 0.035(4) 0.024(3) 0.011(3) 0.014(3)
C6 0.034(4) 0.026(3) 0.035(4) 0.016(3) 0.010(3) 0.013(3)
C6B 0.030(4) 0.024(3) 0.031(4) 0.014(3) 0.008(3) 0.004(3)
C6C 0.025(4) 0.039(4) 0.035(4) 0.010(3) 0.004(3) 0.012(3)
C6D 0.025(4) 0.038(4) 0.029(4) 0.016(3) 0.001(3) 0.013(3)
C8 0.038(4) 0.027(4) 0.028(4) 0.013(3) 0.010(3) 0.014(3)
C8B 0.028(4) 0.023(3) 0.018(3) 0.010(3) 0.005(3) 0.005(3)
C8C 0.029(4) 0.035(4) 0.030(4) 0.009(3) 0.001(3) 0.013(3)
C8D 0.028(4) 0.030(4) 0.035(4) 0.015(3) 0.004(3) 0.012(3)
C10 0.044(5) 0.025(4) 0.049(5) 0.013(4) 0.014(4) 0.003(3)
C10B 0.035(4) 0.054(5) 0.054(5) 0.023(4) 0.004(4) 0.023(4)
C9C 0.042(5) 0.042(4) 0.048(5) 0.019(4) 0.004(4) 0.002(4)
C10D 0.021(4) 0.045(4) 0.065(6) 0.025(4) 0.005(4) 0.015(3)
C9 0.039(4) 0.054(5) 0.051(5) 0.027(4) 0.017(4) 0.026(4)
C9B 0.057(5) 0.031(4) 0.032(5) 0.000(4) 0.004(4) 0.007(4)
C10C 0.059(5) 0.045(5) 0.038(5) 0.007(4) 0.003(4) 0.032(4)
C9D 0.055(5) 0.032(4) 0.045(5) 0.011(4) 0.009(4) 0.014(4)
C100 0.120(11) 0.121(10) 0.063(8) 0.013(7) 0.001(7) 0.074(9)
C101 0.068(6) 0.080(7) 0.036(5) 0.020(5) -0.005(4) 0.027(5)
Cl5 0.0568(13) 0.0500(11) 0.0308(10) 0.0203(9) 0.0229(9) 0.0209(10)
Cl5B 0.0595(13) 0.0523(12) 0.0307(11) 0.0178(9) 0.0186(9) 0.0158(10)
Cl5C 0.0440(11) 0.0432(11) 0.0534(13) 0.0252(10) -0.0017(9) 0.0153(9)
Cl5D 0.0418(11) 0.0414(10) 0.0332(10) 0.0090(8) 0.0013(8) 0.0170(9)
Cl4 0.0436(11) 0.0406(10) 0.0368(10) 0.0226(9) 0.0028(8) 0.0151(9)
Cl4B 0.0442(11) 0.0360(9) 0.0332(10) 0.0182(8) -0.0039(8) 0.0109(8)
Cl4C 0.0413(11) 0.0439(10) 0.0241(9) 0.0118(8) 0.0055(8) 0.0125(9)
Cl7 0.0393(10) 0.0393(10) 0.0301(10) 0.0134(8) 0.0038(8) 0.0140(8)
Cl4D 0.0323(10) 0.0342(9) 0.0487(12) 0.0226(9) 0.0079(8) 0.0072(8)
Cl7B 0.0360(10) 0.0441(10) 0.0304(10) 0.0091(8) -0.0027(8) 0.0142(8)
Cl7C 0.0414(11) 0.0538(12) 0.0401(12) 0.0186(10) 0.0168(9) 0.0109(10)
Cl7D 0.0350(10) 0.0336(9) 0.0515(12) 0.0261(9) 0.0073(8) 0.0115(8)
Cl6 0.0327(10) 0.0462(11) 0.0553(13) 0.0230(10) 0.0166(9) 0.0199(9)
Cl6B 0.0314(10) 0.0476(11) 0.0541(13) 0.0212(10) 0.0143(9) 0.0173(9)
Cl6C 0.0447(12) 0.0558(13) 0.0683(15) 0.0101(11) 0.0105(11) 0.0303(11)
Cl6D 0.0410(11) 0.0588(12) 0.0410(11) 0.0313(10) 0.0147(9) 0.0208(10)
Cl50 0.094(2) 0.109(2) 0.0596(17) 0.0362(16) 0.0185(15) 0.0567(18)
Cl51 0.172(4) 0.088(2) 0.104(3) 0.028(2) -0.068(3) -0.003(2)
Cl52 0.214(5) 0.348(7) 0.142(4) 0.166(5) 0.125(4) 0.234(6)
Cl53 0.109(2) 0.0799(18) 0.0677(18) 0.0233(15) -0.0008(16) 0.0396(17)
Cl54 0.0596(18) 0.141(3) 0.134(3) 0.083(3) 0.0121(18) 0.0206(19)
Cl55 0.0695(19) 0.140(3) 0.0519(17) -0.0033(18) -0.0012(14) 0.0221(19)
O2 0.043(3) 0.023(2) 0.035(3) 0.011(2) 0.012(2) 0.012(2)
O2B 0.032(3) 0.033(3) 0.030(3) 0.012(2) 0.011(2) 0.014(2)
O1C 0.030(3) 0.035(3) 0.029(3) 0.012(2) -0.001(2) 0.005(2)
O2D 0.027(3) 0.037(3) 0.037(3) 0.022(2) 0.007(2) 0.014(2)
O1 0.031(3) 0.038(3) 0.038(3) 0.018(2) 0.014(2) 0.019(2)
O1B 0.034(3) 0.023(2) 0.028(3) 0.012(2) 0.004(2) 0.006(2)
O2C 0.039(3) 0.040(3) 0.027(3) 0.014(2) 0.007(2) 0.018(2)
O1D 0.034(3) 0.035(3) 0.038(3) 0.014(2) 0.007(2) 0.014(2)

loop_
_geom_bond_atom_site_label_1
_geom_bond_atom_site_label_2
_geom_bond_distance
_geom_bond_site_symmetry_2
_geom_bond_publ_flag
C5 C6 1.333(9) . ?
C5 C4 1.549(9) . ?
C5 Cl5 1.693(7) . ?
C5B C6B 1.319(9) . ?
C5B C4B 1.537(10) . ?
C5B Cl5B 1.705(7) . ?
C5C C6C 1.314(10) . ?
C5C C4C 1.526(9) . ?
C5C Cl5C 1.709(7) . ?
C5D C6D 1.319(9) . ?
C5D C4D 1.530(10) . ?
C5D Cl5D 1.696(7) . ?
C4 C3A 1.503(9) . ?
C4 C8 1.581(9) . ?
C4 Cl4 1.765(6) . ?
C4B C3AB 1.500(9) . ?
C4B C8B 1.592(9) . ?
C4B Cl4B 1.755(6) . ?
C4C C3AC 1.499(9) . ?
C4C C8C 1.597(9) . ?
C4C Cl4C 1.757(7) . ?
C4D C3AD 1.493(9) . ?
C4D C8D 1.583(9) . ?
C4D Cl4D 1.761(7) . ?
C3A C3 1.348(9) . ?
C3A C7A 1.477(9) . ?
C3AB C3B 1.341(9) . ?
C3AB C7AB 1.466(9) . ?
C3AC C3C 1.343(9) . ?
C3AC C7AC 1.488(9) . ?
C3AD C3D 1.356(8) . ?
C3AD C7AD 1.484(9) . ?
C3 C2 1.489(9) . ?
C3B C2B 1.504(9) . ?
C3C C2C 1.478(9) . ?
C3D C2D 1.461(9) . ?
C2 C2B 1.332(9) . ?
C2 C1 1.487(9) . ?
C2B C1B 1.476(9) . ?
C2C C2C 1.358(13) 2_576 ?
C2C C1C 1.460(9) . ?
C2D C2D 1.365(12) 2_365 ?
C2D C1D 1.491(8) . ?
C1 C7A 1.337(8) . ?
C1B C7AB 1.348(8) . ?
C1C C7AC 1.320(9) . ?
C1D C7AD 1.336(9) . ?
C7A C7 1.508(9) . ?
C7AB C7B 1.507(9) . ?
C7AC C7C 1.509(9) . ?
C7AD C7D 1.510(8) . ?
C7 C6 1.514(9) . ?
C7 C8 1.592(8) . ?
C7 Cl7 1.756(7) . ?
C7B C6B 1.525(9) . ?
C7B C8B 1.608(8) . ?
C7B Cl7B 1.749(7) . ?
C7C C6C 1.524(9) . ?
C7C C8C 1.583(10) . ?
C7C Cl7C 1.763(7) . ?
C7D C6D 1.531(10) . ?
C7D C8D 1.586(9) . ?
C7D Cl7D 1.761(6) . ?
C6 Cl6 1.694(7) . ?
C6B Cl6B 1.706(7) . ?
C6C Cl6C 1.696(7) . ?
C6D Cl6D 1.704(7) . ?
C8 O2 1.362(8) . ?
C8 O1 1.382(8) . ?
C8B O2B 1.377(8) . ?
C8B O1B 1.379(7) . ?
C8C O2C 1.386(7) . ?
C8C O1C 1.387(8) . ?
C8D O2D 1.382(7) . ?
C8D O1D 1.385(8) . ?
C10 O2 1.452(9) . ?
C10B O2B 1.446(7) . ?
C9C O1C 1.439(8) . ?
C10D O2D 1.436(8) . ?
C9 O1 1.454(8) . ?
C9B O1B 1.421(8) . ?
C10C O2C 1.434(8) . ?
C9D O1D 1.439(8) . ?
C100 Cl50 1.694(11) . ?
C100 Cl52 1.706(13) . ?
C100 Cl51 1.718(12) . ?
C101 Cl54 1.719(10) . ?
C101 Cl55 1.750(9) . ?
C101 Cl53 1.774(10) . ?
